data_1547575
loop_
_publ_author_name
'Yuan, Yang'
'Yu, Bo'
'Bai, Xing-Feng'
'Xu, Zheng'
'Zheng, Zhan-Jiang'
'Cui, Yu-Ming'
'Cao, Jian'
'Xu, Li-Wen'

_publ_section_title
;
 Asymmetric Synthesis of Glutamic Acid Derivatives by Silver-Catalyzed
 Conjugate Addition-Elimination Reactions.
;
_journal_issue 18
_journal_name_full 'Organic letters'
_journal_page_first 4896
_journal_page_last 4899
_journal_paper_doi 10.1021/acs.orglett.7b02378
_journal_volume 19
_journal_year 2017
_chemical_absolute_configuration unk
_chemical_formula_sum 'C25 H22 N2 O6'
_chemical_formula_weight 446.44
_space_group_crystal_system monoclinic
_space_group_IT_number 4
_space_group_name_Hall 'P 2yb'
_space_group_name_H-M_alt 'P 1 21 1'
_symmetry_space_group_name_Hall 'P 2yb'
_symmetry_space_group_name_H-M 'P 1 21 1'
_atom_sites_solution_hydrogens geom
_audit_creation_method SHELXL-2014/7
_cell_angle_alpha 90
_cell_angle_beta 96.954(3)
_cell_angle_gamma 90
_cell_formula_units_Z 4
_cell_length_a 11.5902(18)
_cell_length_b 7.8925(11)
_cell_length_c 25.534(4)
_cell_measurement_reflns_used 3723
_cell_measurement_temperature 296(2)
_cell_measurement_theta_max 24.16
_cell_measurement_theta_min 2.81
_cell_volume 2318.6(6)
_computing_cell_refinement 'Bruker SAINT'
_computing_data_collection 'Bruker APEX2'
_computing_data_reduction 'Bruker SAINT'
_computing_molecular_graphics 'Bruker SHELXTL'
_computing_publication_material 'Bruker SHELXTL'
_computing_structure_refinement 'SHELXL-2014/7 (Sheldrick, 2014)'
_computing_structure_solution 'SHELXS-97 (Sheldrick 2008)'
_diffrn_ambient_temperature 296(2)
_diffrn_measured_fraction_theta_full 0.999
_diffrn_measured_fraction_theta_max 0.999
_diffrn_measurement_device_type 'Bruker APEX-II CCD'
_diffrn_measurement_method '\f and \w scans'
_diffrn_radiation_type MoK\a
_diffrn_radiation_wavelength 0.71073
_diffrn_reflns_av_R_equivalents 0.0274
_diffrn_reflns_av_unetI/netI 0.0461
_diffrn_reflns_Laue_measured_fraction_full 0.999
_diffrn_reflns_Laue_measured_fraction_max 0.999
_diffrn_reflns_limit_h_max 13
_diffrn_reflns_limit_h_min -13
_diffrn_reflns_limit_k_max 9
_diffrn_reflns_limit_k_min -9
_diffrn_reflns_limit_l_max 30
_diffrn_reflns_limit_l_min -27
_diffrn_reflns_number 12760
_diffrn_reflns_point_group_measured_fraction_full 0.918
_diffrn_reflns_point_group_measured_fraction_max 0.918
_diffrn_reflns_theta_full 25.099
_diffrn_reflns_theta_max 25.099
_diffrn_reflns_theta_min 1.607
_exptl_absorpt_coefficient_mu 0.092
_exptl_absorpt_correction_T_max 0.982
_exptl_absorpt_correction_T_min 0.978
_exptl_absorpt_correction_type multi-scan
_exptl_absorpt_process_details sadabs
_exptl_crystal_colour colorless
_exptl_crystal_density_diffrn 1.279
_exptl_crystal_description block
_exptl_crystal_F_000 936
_exptl_crystal_size_max 0.25
_exptl_crystal_size_mid 0.20
_exptl_crystal_size_min 0.20
_refine_diff_density_max 0.189
_refine_diff_density_min -0.244
_refine_diff_density_rms 0.057
_refine_ls_abs_structure_details
; 
 Flack x determined using 1507 quotients [(I+)-(I-)]/[(I+)+(I-)] 
 (Parsons, Flack and Wagner, Acta Cryst. B69 (2013) 249-259). 
;
_refine_ls_abs_structure_Flack -0.4(6)
_refine_ls_extinction_method none
_refine_ls_goodness_of_fit_ref 1.007
_refine_ls_hydrogen_treatment constr
_refine_ls_matrix_type full
_refine_ls_number_parameters 599
_refine_ls_number_reflns 7592
_refine_ls_number_restraints 1
_refine_ls_restrained_S_all 1.007
_refine_ls_R_factor_all 0.0868
_refine_ls_R_factor_gt 0.0499
_refine_ls_shift/su_max 0.000
_refine_ls_shift/su_mean 0.000
_refine_ls_structure_factor_coef Fsqd
_refine_ls_weighting_details 'w=1/[\s^2^(Fo^2^)+(0.0700P)^2^+0.0391P] where P=(Fo^2^+2Fc^2^)/3'
_refine_ls_weighting_scheme calc
_refine_ls_wR_factor_gt 0.1151
_refine_ls_wR_factor_ref 0.1374
_reflns_Friedel_coverage 0.704
_reflns_Friedel_fraction_full 0.823
_reflns_Friedel_fraction_max 0.823
_reflns_number_gt 4812
_reflns_number_total 7592
_reflns_threshold_expression 'I > 2\s(I)'
_cod_data_source_file ol7b02378_si_004.cif
_cod_data_source_block product3y
_cod_database_code 1547575
_shelx_shelxl_version_number 2014/7
_shelx_space_group_comment
; 
The symmetry employed for this shelxl refinement is uniquely defined 
by the following loop, which should always be used as a source of 
symmetry information in preference to the above space-group names. 
They are only intended as comments. 
;
_shelx_estimated_absorpt_t_min 0.978
_shelx_estimated_absorpt_t_max 0.982

loop_
_space_group_symop_operation_xyz
'x, y, z'
'-x, y+1/2, -z'

loop_
_atom_site_label
_atom_site_type_symbol
_atom_site_fract_x
_atom_site_fract_y
_atom_site_fract_z
_atom_site_U_iso_or_equiv
_atom_site_adp_type
_atom_site_occupancy
_atom_site_site_symmetry_order
_atom_site_calc_flag
_atom_site_refinement_flags_posn
_atom_site_refinement_flags_adp
C1 C 0.7383(4) 0.6948(6) 0.1118(2) 0.0745(13) Uani 1 1 d . .
C2 C 0.7590(3) 0.5089(5) 0.12037(15) 0.0577(10) Uani 1 1 d . .
H2 H 0.8423 0.4877 0.1296 0.069 Uiso 1 1 calc R U
C3 C 0.6927(3) 0.4445(7) 0.16417(16) 0.0705(12) Uani 1 1 d . .
H3A H 0.7163 0.5098 0.1958 0.085 Uiso 1 1 calc R U
H3B H 0.6104 0.4647 0.1541 0.085 Uiso 1 1 calc R U
C4 C 0.7102(3) 0.2597(6) 0.17683(14) 0.0607(11) Uani 1 1 d . .
C5 C 0.6278(3) 0.1413(6) 0.17121(14) 0.0616(11) Uani 1 1 d . .
H5 H 0.6510 0.0343 0.1835 0.074 Uiso 1 1 calc R U
C6 C 0.8292(4) 0.2141(9) 0.20049(15) 0.0722(14) Uani 1 1 d . .
C7 C 0.7983(6) 0.9392(7) 0.0666(2) 0.1091(19) Uani 1 1 d . .
H7A H 0.7188 0.9595 0.0527 0.164 Uiso 1 1 calc R U
H7B H 0.8479 0.9644 0.0402 0.164 Uiso 1 1 calc R U
H7C H 0.8188 1.0103 0.0968 0.164 Uiso 1 1 calc R U
C8 C 0.9661(4) -0.0076(10) 0.2190(2) 0.112(2) Uani 1 1 d . .
H8A H 1.0215 0.0530 0.2010 0.169 Uiso 1 1 calc R U
H8B H 0.9730 -0.1268 0.2126 0.169 Uiso 1 1 calc R U
H8C H 0.9809 0.0140 0.2562 0.169 Uiso 1 1 calc R U
C9 C 0.5049(3) 0.1552(5) 0.14825(14) 0.0534(9) Uani 1 1 d . .
C10 C 0.4207(3) 0.0740(5) 0.17291(15) 0.0597(10) Uani 1 1 d . .
H10 H 0.4427 0.0128 0.2036 0.072 Uiso 1 1 calc R U
C11 C 0.3056(3) 0.0817(5) 0.15305(15) 0.0592(10) Uani 1 1 d . .
H11 H 0.2492 0.0311 0.1709 0.071 Uiso 1 1 calc R U
C12 C 0.2750(3) 0.1663(5) 0.10599(15) 0.0539(9) Uani 1 1 d . .
C13 C 0.3566(3) 0.2418(6) 0.07925(15) 0.0632(11) Uani 1 1 d . .
H13 H 0.3349 0.2950 0.0471 0.076 Uiso 1 1 calc R U
C14 C 0.4719(3) 0.2376(6) 0.10093(15) 0.0646(11) Uani 1 1 d . .
H14 H 0.5279 0.2907 0.0835 0.078 Uiso 1 1 calc R U
C15 C 0.7920(3) 0.3780(5) 0.04133(15) 0.0515(9) Uani 1 1 d . .
H15 H 0.8703 0.3920 0.0536 0.062 Uiso 1 1 calc R U
C16 C 0.7619(3) 0.3023(5) -0.01051(14) 0.0472(9) Uani 1 1 d . .
C17 C 0.8469(3) 0.2512(5) -0.03987(15) 0.0565(10) Uani 1 1 d . .
H17 H 0.9244 0.2644 -0.0261 0.068 Uiso 1 1 calc R U
C18 C 0.8204(3) 0.1792(5) -0.09034(15) 0.0553(10) Uani 1 1 d . .
C19 C 0.9061(4) 0.1250(7) -0.12129(17) 0.0788(13) Uani 1 1 d . .
H19 H 0.9840 0.1373 -0.1081 0.095 Uiso 1 1 calc R U
C20 C 0.8780(5) 0.0547(8) -0.17004(19) 0.0926(16) Uani 1 1 d . .
H20 H 0.9361 0.0181 -0.1895 0.111 Uiso 1 1 calc R U
C21 C 0.7611(5) 0.0385(7) -0.19025(18) 0.0925(16) Uani 1 1 d . .
H21 H 0.7412 -0.0075 -0.2236 0.111 Uiso 1 1 calc R U
C22 C 0.6776(5) 0.0889(7) -0.16183(18) 0.0874(15) Uani 1 1 d . .
H22 H 0.6003 0.0765 -0.1761 0.105 Uiso 1 1 calc R U
C23 C 0.7025(3) 0.1601(6) -0.11112(15) 0.0605(10) Uani 1 1 d . .
C24 C 0.6169(3) 0.2163(7) -0.08074(18) 0.0742(14) Uani 1 1 d . .
H24 H 0.5391 0.2063 -0.0944 0.089 Uiso 1 1 calc R U
C25 C 0.6442(3) 0.2845(6) -0.03224(15) 0.0623(11) Uani 1 1 d . .
H25 H 0.5853 0.3199 -0.0130 0.075 Uiso 1 1 calc R U
C26 C 0.7532(4) 1.2951(7) 0.3916(2) 0.0879(17) Uani 1 1 d . .
C27 C 0.7397(3) 1.1079(6) 0.38325(16) 0.0673(12) Uani 1 1 d . .
H27 H 0.6572 1.0804 0.3743 0.081 Uiso 1 1 calc R U
C28 C 0.8076(4) 1.0468(7) 0.33927(18) 0.0809(15) Uani 1 1 d . .
H28A H 0.7836 1.1127 0.3078 0.097 Uiso 1 1 calc R U
H28B H 0.8896 1.0686 0.3496 0.097 Uiso 1 1 calc R U
C29 C 0.7921(3) 0.8624(8) 0.32607(15) 0.0720(14) Uani 1 1 d . .
C30 C 0.8760(3) 0.7452(7) 0.33082(15) 0.0691(12) Uani 1 1 d . .
H30 H 0.8537 0.6373 0.3189 0.083 Uiso 1 1 calc R U
C31 C 0.6739(4) 0.8137(13) 0.30143(17) 0.101(2) Uani 1 1 d . .
C32 C 0.6860(6) 1.5374(7) 0.4334(2) 0.121(2) Uani 1 1 d . .
H32A H 0.7654 1.5652 0.4455 0.181 Uiso 1 1 calc R U
H32B H 0.6385 1.5611 0.4608 0.181 Uiso 1 1 calc R U
H32C H 0.6599 1.6041 0.4028 0.181 Uiso 1 1 calc R U
C33 C 0.5435(4) 0.5885(14) 0.2770(3) 0.180(5) Uani 1 1 d . .
H33A H 0.4890 0.6113 0.3016 0.270 Uiso 1 1 calc R U
H33B H 0.5461 0.4689 0.2705 0.270 Uiso 1 1 calc R U
H33C H 0.5196 0.6467 0.2444 0.270 Uiso 1 1 calc R U
C34 C 0.9998(3) 0.7644(6) 0.35261(15) 0.0600(11) Uani 1 1 d . .
C35 C 1.0840(3) 0.6901(6) 0.32611(17) 0.0702(12) Uani 1 1 d . .
H35 H 1.0618 0.6307 0.2951 0.084 Uiso 1 1 calc R U
C36 C 1.1997(3) 0.7026(7) 0.34486(17) 0.0721(13) Uani 1 1 d . .
H36 H 1.2559 0.6550 0.3263 0.087 Uiso 1 1 calc R U
C37 C 1.2307(3) 0.7859(6) 0.39104(17) 0.0648(11) Uani 1 1 d . .
C38 C 1.1509(3) 0.8570(6) 0.41937(17) 0.0698(12) Uani 1 1 d . .
H38 H 1.1741 0.9109 0.4513 0.084 Uiso 1 1 calc R U
C39 C 1.0345(3) 0.8474(6) 0.39956(16) 0.0690(12) Uani 1 1 d . .
H39 H 0.9791 0.8973 0.4181 0.083 Uiso 1 1 calc R U
C40 C 0.7114(3) 0.9746(5) 0.46262(15) 0.0568(10) Uani 1 1 d . .
H40 H 0.6328 0.9796 0.4499 0.068 Uiso 1 1 calc R U
C41 C 0.7442(3) 0.9061(5) 0.51532(15) 0.0534(9) Uani 1 1 d . .
C42 C 0.6617(3) 0.8506(5) 0.54479(16) 0.0622(11) Uani 1 1 d . .
H42 H 0.5841 0.8545 0.5304 0.075 Uiso 1 1 calc R U
C43 C 0.6898(3) 0.7875(6) 0.59640(16) 0.0634(11) Uani 1 1 d . .
C44 C 0.6065(4) 0.7298(8) 0.62785(19) 0.0929(17) Uani 1 1 d . .
H44 H 0.5284 0.7313 0.6141 0.112 Uiso 1 1 calc R U
C45 C 0.6364(5) 0.6725(10) 0.6774(2) 0.113(2) Uani 1 1 d . .
H45 H 0.5795 0.6329 0.6971 0.135 Uiso 1 1 calc R U
C46 C 0.7525(6) 0.6725(9) 0.6990(2) 0.1068(18) Uani 1 1 d . .
H46 H 0.7727 0.6350 0.7334 0.128 Uiso 1 1 calc R U
C47 C 0.8364(5) 0.7266(7) 0.67053(19) 0.0900(16) Uani 1 1 d . .
H47 H 0.9136 0.7257 0.6856 0.108 Uiso 1 1 calc R U
C48 C 0.8083(4) 0.7843(6) 0.61827(16) 0.0635(10) Uani 1 1 d . .
C49 C 0.8923(4) 0.8422(6) 0.58732(18) 0.0736(13) Uani 1 1 d . .
H49 H 0.9703 0.8410 0.6013 0.088 Uiso 1 1 calc R U
C50 C 0.8622(3) 0.8999(6) 0.53736(17) 0.0653(11) Uani 1 1 d . .
H50 H 0.9197 0.9358 0.5175 0.078 Uiso 1 1 calc R U
N1 N 0.7181(2) 0.4253(4) 0.07028(11) 0.0528(8) Uani 1 1 d . .
N2 N 0.1520(3) 0.1754(5) 0.08397(16) 0.0698(10) Uani 1 1 d . .
N3 N 0.7837(3) 1.0273(4) 0.43360(12) 0.0599(9) Uani 1 1 d . .
N4 N 1.3556(3) 0.7976(6) 0.41201(19) 0.0827(12) Uani 1 1 d . .
O1 O 0.6648(3) 0.7742(5) 0.1288(2) 0.150(2) Uani 1 1 d . .
O2 O 0.8124(3) 0.7626(4) 0.08212(13) 0.0896(10) Uani 1 1 d . .
O3 O 0.9008(3) 0.3155(6) 0.21860(14) 0.1119(14) Uani 1 1 d . .
O4 O 0.8500(2) 0.0483(6) 0.19951(12) 0.0898(11) Uani 1 1 d . .
O5 O 0.0790(2) 0.1196(6) 0.10966(13) 0.1007(12) Uani 1 1 d . .
O6 O 0.1277(3) 0.2386(6) 0.04064(15) 0.1053(13) Uani 1 1 d . .
O7 O 0.6775(3) 1.3578(5) 0.41980(14) 0.0965(10) Uani 1 1 d . .
O8 O 0.8236(4) 1.3791(6) 0.3739(3) 0.195(3) Uani 1 1 d . .
O9 O 0.6009(3) 0.9196(8) 0.28576(13) 0.1342(19) Uani 1 1 d . .
O10 O 0.6572(3) 0.6467(9) 0.29856(15) 0.1201(17) Uani 1 1 d . .
O11 O 1.4267(3) 0.7446(6) 0.38497(16) 0.1182(15) Uani 1 1 d . .
O12 O 1.3813(3) 0.8590(7) 0.45512(17) 0.1225(16) Uani 1 1 d . .

loop_
_atom_site_aniso_label
_atom_site_aniso_U_11
_atom_site_aniso_U_22
_atom_site_aniso_U_33
_atom_site_aniso_U_23
_atom_site_aniso_U_13
_atom_site_aniso_U_12
C1 0.047(2) 0.070(3) 0.104(4) -0.025(3) -0.001(2) 0.000(2)
C2 0.0421(19) 0.066(3) 0.064(2) -0.012(2) 0.0052(17) -0.0008(18)
C3 0.055(2) 0.096(4) 0.061(2) -0.023(3) 0.0099(19) -0.003(2)
C4 0.052(2) 0.092(3) 0.039(2) -0.005(2) 0.0106(16) -0.001(2)
C5 0.056(2) 0.085(3) 0.044(2) 0.004(2) 0.0091(17) 0.006(2)
C6 0.058(3) 0.121(5) 0.038(2) 0.009(3) 0.0063(19) -0.010(3)
C7 0.173(6) 0.058(3) 0.091(4) 0.005(3) -0.009(3) 0.009(4)
C8 0.071(3) 0.186(7) 0.080(3) 0.044(4) 0.009(2) 0.035(4)
C9 0.048(2) 0.066(3) 0.047(2) -0.004(2) 0.0102(17) -0.003(2)
C10 0.059(2) 0.070(3) 0.050(2) 0.006(2) 0.0060(18) -0.001(2)
C11 0.057(2) 0.067(3) 0.056(2) -0.003(2) 0.0164(18) -0.010(2)
C12 0.049(2) 0.059(2) 0.054(2) -0.012(2) 0.0069(17) -0.0010(19)
C13 0.057(2) 0.081(3) 0.050(2) 0.010(2) 0.0005(18) -0.006(2)
C14 0.052(2) 0.090(3) 0.052(2) 0.010(2) 0.0095(18) -0.008(2)
C15 0.0413(18) 0.051(2) 0.062(2) 0.0005(19) 0.0062(17) -0.0032(17)
C16 0.0434(18) 0.043(2) 0.054(2) 0.0029(18) 0.0018(15) 0.0001(17)
C17 0.0456(19) 0.062(3) 0.061(3) 0.003(2) 0.0002(18) 0.0036(18)
C18 0.059(2) 0.052(2) 0.054(2) 0.0061(19) 0.0030(18) 0.0063(19)
C19 0.075(3) 0.097(4) 0.065(3) -0.003(3) 0.011(2) 0.020(3)
C20 0.114(4) 0.102(4) 0.065(3) -0.005(3) 0.026(3) 0.021(3)
C21 0.131(5) 0.094(4) 0.051(3) -0.010(3) 0.007(3) -0.007(4)
C22 0.093(3) 0.109(4) 0.058(3) -0.002(3) -0.003(3) -0.015(3)
C23 0.064(2) 0.064(3) 0.052(2) 0.005(2) 0.0017(19) -0.008(2)
C24 0.047(2) 0.103(4) 0.071(3) -0.001(3) -0.001(2) -0.014(2)
C25 0.046(2) 0.078(3) 0.063(3) -0.001(2) 0.0075(17) -0.001(2)
C26 0.044(2) 0.083(4) 0.138(5) 0.049(4) 0.016(3) 0.012(3)
C27 0.045(2) 0.086(3) 0.072(3) 0.031(2) 0.0130(19) 0.008(2)
C28 0.056(2) 0.112(5) 0.077(3) 0.042(3) 0.017(2) 0.016(3)
C29 0.053(2) 0.122(5) 0.042(2) 0.024(2) 0.0093(18) 0.006(3)
C30 0.056(2) 0.096(4) 0.055(2) 0.013(2) 0.0059(19) -0.004(2)
C31 0.054(3) 0.208(8) 0.039(3) 0.013(4) 0.003(2) 0.015(4)
C32 0.173(6) 0.071(4) 0.113(5) 0.001(3) -0.006(4) -0.003(4)
C33 0.071(4) 0.335(14) 0.131(5) -0.119(7) 0.003(3) -0.050(5)
C34 0.051(2) 0.075(3) 0.054(2) 0.015(2) 0.0066(18) 0.005(2)
C35 0.067(3) 0.081(3) 0.062(3) 0.000(2) 0.006(2) 0.011(2)
C36 0.060(2) 0.089(3) 0.068(3) 0.007(3) 0.011(2) 0.021(2)
C37 0.052(2) 0.073(3) 0.068(3) 0.011(2) 0.0058(19) 0.009(2)
C38 0.056(2) 0.089(3) 0.063(3) -0.004(2) 0.002(2) 0.008(2)
C39 0.052(2) 0.092(3) 0.065(3) 0.005(2) 0.0113(19) 0.010(2)
C40 0.0423(19) 0.062(3) 0.066(3) 0.005(2) 0.0094(18) 0.0005(19)
C41 0.048(2) 0.052(2) 0.060(2) 0.0016(19) 0.0077(17) -0.0005(18)
C42 0.056(2) 0.068(3) 0.062(3) 0.002(2) 0.0093(19) -0.009(2)
C43 0.069(3) 0.059(3) 0.064(3) 0.000(2) 0.018(2) -0.007(2)
C44 0.088(3) 0.121(5) 0.073(3) 0.018(3) 0.022(3) -0.022(3)
C45 0.123(5) 0.137(6) 0.084(4) 0.033(4) 0.039(3) -0.007(4)
C46 0.144(5) 0.115(5) 0.065(3) 0.025(3) 0.028(3) 0.016(4)
C47 0.113(4) 0.094(4) 0.063(3) 0.014(3) 0.011(3) 0.020(3)
C48 0.074(3) 0.059(2) 0.059(3) 0.006(2) 0.012(2) 0.010(2)
C49 0.059(2) 0.085(3) 0.075(3) 0.006(3) 0.002(2) 0.006(2)
C50 0.049(2) 0.076(3) 0.073(3) 0.012(2) 0.0162(19) 0.005(2)
N1 0.0479(16) 0.057(2) 0.0546(19) -0.0021(16) 0.0088(14) -0.0042(15)
N2 0.052(2) 0.084(3) 0.072(3) -0.011(2) 0.0021(18) -0.006(2)
N3 0.0475(17) 0.067(2) 0.067(2) 0.0195(18) 0.0141(15) 0.0106(16)
N4 0.053(2) 0.100(3) 0.094(3) 0.008(3) 0.004(2) 0.012(2)
O1 0.087(2) 0.069(2) 0.305(7) -0.034(3) 0.067(3) -0.003(2)
O2 0.127(3) 0.066(2) 0.079(2) 0.0118(17) 0.024(2) 0.016(2)
O3 0.068(2) 0.169(4) 0.092(3) 0.028(3) -0.0169(18) -0.027(3)
O4 0.0586(18) 0.142(4) 0.066(2) 0.006(2) -0.0037(14) 0.025(2)
O5 0.0525(17) 0.146(4) 0.104(2) 0.009(2) 0.0151(17) -0.018(2)
O6 0.066(2) 0.159(4) 0.086(2) 0.033(2) -0.0140(17) -0.005(2)
O7 0.119(3) 0.086(3) 0.088(2) 0.000(2) 0.028(2) -0.012(2)
O8 0.117(3) 0.088(3) 0.405(10) 0.067(4) 0.128(5) 0.016(3)
O9 0.068(2) 0.256(6) 0.075(2) 0.018(3) -0.0062(18) 0.044(3)
O10 0.066(2) 0.201(5) 0.091(3) -0.034(3) -0.0033(17) -0.020(3)
O11 0.0554(18) 0.165(4) 0.136(3) -0.021(3) 0.0161(19) 0.024(2)
O12 0.071(2) 0.188(5) 0.104(3) -0.027(3) -0.011(2) 0.007(3)

loop_
_atom_type_symbol
_atom_type_description
_atom_type_scat_dispersion_real
_atom_type_scat_dispersion_imag
_atom_type_scat_source
C C 0.0033 0.0016 'International Tables Vol C Tables 4.2.6.8 and 6.1.1.4'
H H 0.0000 0.0000 'International Tables Vol C Tables 4.2.6.8 and 6.1.1.4'
N N 0.0061 0.0033 'International Tables Vol C Tables 4.2.6.8 and 6.1.1.4'
O O 0.0106 0.0060 'International Tables Vol C Tables 4.2.6.8 and 6.1.1.4'

loop_
_geom_angle_atom_site_label_1
_geom_angle_atom_site_label_2
_geom_angle_atom_site_label_3
_geom_angle
O1 C1 O2 122.8(5)
O1 C1 C2 125.2(5)
O2 C1 C2 112.0(4)
N1 C2 C1 106.5(3)
N1 C2 C3 110.7(3)
C1 C2 C3 110.4(4)
N1 C2 H2 109.7
C1 C2 H2 109.7
C3 C2 H2 109.7
C4 C3 C2 114.6(3)
C4 C3 H3A 108.6
C2 C3 H3A 108.6
C4 C3 H3B 108.6
C2 C3 H3B 108.6
H3A C3 H3B 107.6
C5 C4 C6 119.6(5)
C5 C4 C3 125.6(4)
C6 C4 C3 114.8(4)
C4 C5 C9 129.4(4)
C4 C5 H5 115.3
C9 C5 H5 115.3
O3 C6 O4 122.9(5)
O3 C6 C4 124.0(6)
O4 C6 C4 113.1(4)
O2 C7 H7A 109.5
O2 C7 H7B 109.5
H7A C7 H7B 109.5
O2 C7 H7C 109.5
H7A C7 H7C 109.5
H7B C7 H7C 109.5
O4 C8 H8A 109.5
O4 C8 H8B 109.5
H8A C8 H8B 109.5
O4 C8 H8C 109.5
H8A C8 H8C 109.5
H8B C8 H8C 109.5
C10 C9 C14 118.7(3)
C10 C9 C5 119.0(3)
C14 C9 C5 122.1(3)
C11 C10 C9 121.4(4)
C11 C10 H10 119.3
C9 C10 H10 119.3
C10 C11 C12 118.6(3)
C10 C11 H11 120.7
C12 C11 H11 120.7
C13 C12 C11 121.6(3)
C13 C12 N2 119.0(4)
C11 C12 N2 119.4(3)
C12 C13 C14 118.8(4)
C12 C13 H13 120.6
C14 C13 H13 120.6
C13 C14 C9 120.8(4)
C13 C14 H14 119.6
C9 C14 H14 119.6
N1 C15 C16 123.5(3)
N1 C15 H15 118.2
C16 C15 H15 118.2
C17 C16 C25 118.6(3)
C17 C16 C15 120.6(3)
C25 C16 C15 120.7(3)
C16 C17 C18 121.9(3)
C16 C17 H17 119.0
C18 C17 H17 119.0
C17 C18 C19 123.1(4)
C17 C18 C23 118.7(4)
C19 C18 C23 118.2(4)
C20 C19 C18 121.9(4)
C20 C19 H19 119.0
C18 C19 H19 119.0
C19 C20 C21 119.2(5)
C19 C20 H20 120.4
C21 C20 H20 120.4
C22 C21 C20 120.4(5)
C22 C21 H21 119.8
C20 C21 H21 119.8
C21 C22 C23 122.4(5)
C21 C22 H22 118.8
C23 C22 H22 118.8
C24 C23 C22 123.7(4)
C24 C23 C18 118.4(4)
C22 C23 C18 118.0(4)
C25 C24 C23 122.0(3)
C25 C24 H24 119.0
C23 C24 H24 119.0
C24 C25 C16 120.4(4)
C24 C25 H25 119.8
C16 C25 H25 119.8
O8 C26 O7 122.8(6)
O8 C26 C27 124.3(5)
O7 C26 C27 112.9(4)
N3 C27 C26 106.5(4)
N3 C27 C28 110.6(3)
C26 C27 C28 111.3(4)
N3 C27 H27 109.5
C26 C27 H27 109.5
C28 C27 H27 109.5
C29 C28 C27 114.5(4)
C29 C28 H28A 108.6
C27 C28 H28A 108.6
C29 C28 H28B 108.6
C27 C28 H28B 108.6
H28A C28 H28B 107.6
C30 C29 C31 118.8(6)
C30 C29 C28 125.8(4)
C31 C29 C28 115.1(5)
C29 C30 C34 128.6(5)
C29 C30 H30 115.7
C34 C30 H30 115.7
O9 C31 O10 124.6(6)
O9 C31 C29 121.9(8)
O10 C31 C29 113.5(6)
O7 C32 H32A 109.5
O7 C32 H32B 109.5
H32A C32 H32B 109.5
O7 C32 H32C 109.5
H32A C32 H32C 109.5
H32B C32 H32C 109.5
O10 C33 H33A 109.5
O10 C33 H33B 109.5
H33A C33 H33B 109.5
O10 C33 H33C 109.5
H33A C33 H33C 109.5
H33B C33 H33C 109.5
C39 C34 C35 118.4(4)
C39 C34 C30 122.8(4)
C35 C34 C30 118.8(4)
C36 C35 C34 121.1(4)
C36 C35 H35 119.4
C34 C35 H35 119.4
C37 C36 C35 118.8(4)
C37 C36 H36 120.6
C35 C36 H36 120.6
C36 C37 C38 122.3(4)
C36 C37 N4 119.1(4)
C38 C37 N4 118.6(4)
C37 C38 C39 118.5(4)
C37 C38 H38 120.7
C39 C38 H38 120.7
C34 C39 C38 120.8(4)
C34 C39 H39 119.6
C38 C39 H39 119.6
N3 C40 C41 123.3(3)
N3 C40 H40 118.3
C41 C40 H40 118.3
C42 C41 C50 118.7(4)
C42 C41 C40 120.5(3)
C50 C41 C40 120.8(3)
C41 C42 C43 122.2(4)
C41 C42 H42 118.9
C43 C42 H42 118.9
C44 C43 C42 123.5(4)
C44 C43 C48 118.0(4)
C42 C43 C48 118.5(3)
C45 C44 C43 121.9(5)
C45 C44 H44 119.0
C43 C44 H44 119.0
C44 C45 C46 119.9(5)
C44 C45 H45 120.1
C46 C45 H45 120.1
C47 C46 C45 120.8(5)
C47 C46 H46 119.6
C45 C46 H46 119.6
C46 C47 C48 120.8(5)
C46 C47 H47 119.6
C48 C47 H47 119.6
C49 C48 C47 122.8(4)
C49 C48 C43 118.5(4)
C47 C48 C43 118.7(4)
C50 C49 C48 121.4(4)
C50 C49 H49 119.3
C48 C49 H49 119.3
C49 C50 C41 120.7(4)
C49 C50 H50 119.6
C41 C50 H50 119.6
C15 N1 C2 118.5(3)
O5 N2 O6 122.8(3)
O5 N2 C12 118.8(4)
O6 N2 C12 118.4(4)
C40 N3 C27 118.3(3)
O12 N4 O11 123.2(4)
O12 N4 C37 118.5(4)
O11 N4 C37 118.3(5)
C1 O2 C7 118.9(4)
C6 O4 C8 117.2(5)
C26 O7 C32 118.1(5)
C31 O10 C33 117.2(7)

loop_
_geom_bond_atom_site_label_1
_geom_bond_atom_site_label_2
_geom_bond_distance
C1 O1 1.181(5)
C1 O2 1.326(5)
C1 C2 1.499(7)
C2 N1 1.466(5)
C2 C3 1.519(5)
C2 H2 0.9800
C3 C4 1.502(7)
C3 H3A 0.9700
C3 H3B 0.9700
C4 C5 1.332(6)
C4 C6 1.482(6)
C5 C9 1.478(5)
C5 H5 0.9300
C6 O3 1.203(6)
C6 O4 1.332(6)
C7 O2 1.452(6)
C7 H7A 0.9600
C7 H7B 0.9600
C7 H7C 0.9600
C8 O4 1.445(5)
C8 H8A 0.9600
C8 H8B 0.9600
C8 H8C 0.9600
C9 C10 1.381(5)
C9 C14 1.384(5)
C10 C11 1.370(5)
C10 H10 0.9300
C11 C12 1.383(5)
C11 H11 0.9300
C12 C13 1.368(5)
C12 N2 1.470(5)
C13 C14 1.384(5)
C13 H13 0.9300
C14 H14 0.9300
C15 N1 1.254(4)
C15 C16 1.456(5)
C15 H15 0.9300
C16 C17 1.369(5)
C16 C25 1.416(5)
C17 C18 1.408(5)
C17 H17 0.9300
C18 C19 1.409(5)
C18 C23 1.413(5)
C19 C20 1.366(6)
C19 H19 0.9300
C20 C21 1.396(7)
C20 H20 0.9300
C21 C22 1.339(7)
C21 H21 0.9300
C22 C23 1.409(6)
C22 H22 0.9300
C23 C24 1.403(6)
C24 C25 1.352(6)
C24 H24 0.9300
C25 H25 0.9300
C26 O8 1.183(5)
C26 O7 1.298(6)
C26 C27 1.498(7)
C27 N3 1.470(5)
C27 C28 1.526(6)
C27 H27 0.9800
C28 C29 1.500(7)
C28 H28A 0.9700
C28 H28B 0.9700
C29 C30 1.336(6)
C29 C31 1.487(7)
C30 C34 1.483(5)
C30 H30 0.9300
C31 O9 1.221(8)
C31 O10 1.333(9)
C32 O7 1.460(7)
C32 H32A 0.9600
C32 H32B 0.9600
C32 H32C 0.9600
C33 O10 1.441(6)
C33 H33A 0.9600
C33 H33B 0.9600
C33 H33C 0.9600
C34 C39 1.383(6)
C34 C35 1.384(5)
C35 C36 1.371(5)
C35 H35 0.9300
C36 C37 1.360(6)
C36 H36 0.9300
C37 C38 1.363(6)
C37 N4 1.484(5)
C38 C39 1.384(5)
C38 H38 0.9300
C39 H39 0.9300
C40 N3 1.255(4)
C40 C41 1.458(5)
C40 H40 0.9300
C41 C42 1.359(5)
C41 C50 1.415(5)
C42 C43 1.410(6)
C42 H42 0.9300
C43 C44 1.404(6)
C43 C48 1.419(6)
C44 C45 1.349(7)
C44 H44 0.9300
C45 C46 1.391(7)
C45 H45 0.9300
C46 C47 1.352(7)
C46 H46 0.9300
C47 C48 1.410(6)
C47 H47 0.9300
C48 C49 1.403(6)
C49 C50 1.360(6)
C49 H49 0.9300
C50 H50 0.9300
N2 O5 1.214(4)
N2 O6 1.215(4)
N4 O12 1.207(5)
N4 O11 1.212(5)
